data_7236700
loop_
_publ_author_name
'Gl\"ocklhofer, Florian'
'Petritz, Andreas'
'Karner, Esther'
'Bojdys, Michael J.'
'Stadlober, Barbara'
'Fr\"ohlich, Johannes'
'Unterlass, Miriam M.'

_publ_section_title
;
 Dicyano- and tetracyanopentacene: foundation of an intriguing new class
 of easy-to-synthesize organic semiconductors.
;
_journal_issue 10
_journal_name_full 'Journal of materials chemistry. C'
_journal_page_first 2603
_journal_page_last 2610
_journal_paper_doi 10.1039/c7tc00143f
_journal_volume 5
_journal_year 2017
_chemical_formula_sum 'C26 H10 N4'
_chemical_formula_weight 378.4
_space_group_IT_number 2
_space_group_name_Hall '-P 1'
_space_group_name_H-M_alt 'P -1'
_symmetry_cell_setting triclinic
_symmetry_Int_Tables_number 2
_symmetry_space_group_name_Hall '-P 1'
_symmetry_space_group_name_H-M 'P -1'
_audit_update_record
;
2016-11-29 deposited with the CCDC.
2017-02-16 downloaded from the CCDC.
;
_cell_angle_alpha 75.176(6)
_cell_angle_beta 87.062(7)
_cell_angle_gamma 81.316(6)
_cell_formula_units_Z 1
_cell_length_a 3.7327(4)
_cell_length_b 11.2986(10)
_cell_length_c 12.3560(13)
_cell_measurement_reflns_used 1933
_cell_measurement_temperature 100
_cell_measurement_theta_max 28.1
_cell_measurement_theta_min 2.8
_cell_volume 497.94(9)
_diffrn_ambient_temperature 100
_diffrn_measured_fraction_theta_full 0.99
_diffrn_measured_fraction_theta_max 0.99
_diffrn_measurement_device 'four-circle diffractometer'
_diffrn_measurement_device_type 'Bruker KAPPA APEX II CCD'
_diffrn_radiation_monochromator graphite
_diffrn_radiation_probe x-ray
_diffrn_radiation_source 'X-ray tube'
_diffrn_radiation_type 'Mo K\a'
_diffrn_radiation_wavelength 0.71073
_diffrn_reflns_av_R_equivalents 0.039
_diffrn_reflns_av_unetI/netI 0.0425
_diffrn_reflns_limit_h_max 4
_diffrn_reflns_limit_h_min -4
_diffrn_reflns_limit_k_max 15
_diffrn_reflns_limit_k_min -15
_diffrn_reflns_limit_l_max 16
_diffrn_reflns_limit_l_min -16
_diffrn_reflns_number 8470
_diffrn_reflns_theta_full 28.32
_diffrn_reflns_theta_max 28.32
_diffrn_reflns_theta_min 1.7
_exptl_absorpt_coefficient_mu 0.077
_exptl_absorpt_correction_T_max 0.99
_exptl_absorpt_correction_T_min 0.98
_exptl_absorpt_correction_type multi-scan
_exptl_absorpt_process_details SADABS
_exptl_crystal_colour 'dark blue'
_exptl_crystal_density_diffrn 1.2619
_exptl_crystal_description plate
_exptl_crystal_F_000 194
_exptl_crystal_recrystallization_method 'Re-crystallisation from solvent: nitrobenzene'
_exptl_crystal_size_max 0.58
_exptl_crystal_size_mid 0.22
_exptl_crystal_size_min 0.01
_refine_diff_density_max 0.38
_refine_diff_density_min -0.24
_refine_ls_extinction_method none
_refine_ls_goodness_of_fit_gt 2.24
_refine_ls_goodness_of_fit_ref 1.72
_refine_ls_hydrogen_treatment constr
_refine_ls_number_constraints 20
_refine_ls_number_parameters 136
_refine_ls_number_reflns 2441
_refine_ls_number_restraints 0
_refine_ls_R_factor_all 0.0865
_refine_ls_R_factor_gt 0.0450
_refine_ls_shift/su_max 0.0134
_refine_ls_shift/su_mean 0.0017
_refine_ls_structure_factor_coef F
_refine_ls_weighting_details w=1/(\s^2^(F)+0.0001F^2^)
_refine_ls_weighting_scheme sigma
_refine_ls_wR_factor_gt 0.0508
_refine_ls_wR_factor_ref 0.0545
_reflns_number_gt 1305
_reflns_number_total 2441
_reflns_threshold_expression I>3\s(I)
_cod_data_source_file c7tc00143f2.cif
_cod_data_source_block tetracyanopentacene
_cod_depositor_comments
;
The following automatic conversions were performed:

data item '_diffrn_radiation_probe' value 'X-ray' was changed to
'x-ray' in accordance with the
/home/saulius/struct/COD-crude-data/automatic-downloads/DataCite-retrospective/RSC/depositions/lib/dictionaries/cif_core.dic
dictionary named 'cif_core.dic' version 2.4.2 last updated on
2011-04-26.

Automatic conversion script
Id: cif_fix_values 6909 2019-04-08 15:41:33Z antanas 
;
_cod_database_code 7236700
_platon_squeeze_void_probe_radius 1.20

loop_
_space_group_symop_id
_space_group_symop_operation_xyz
1 x,y,z
2 -x,-y,-z

loop_
_atom_site_label
_atom_site_type_symbol
_atom_site_fract_x
_atom_site_fract_y
_atom_site_fract_z
_atom_site_adp_type
_atom_site_U_iso_or_equiv
_atom_site_site_symmetry_multiplicity
_atom_site_occupancy
_atom_site_calc_flag
N1 N 0.3451(4) 0.13802(13) 0.11212(12) Uani 0.0316(6) 2 1 d
N2 N 1.2117(4) -0.38574(13) 0.63006(13) Uani 0.0324(5) 2 1 d
C1 C 1.1336(5) -0.25515(15) 0.13450(14) Uani 0.0246(6) 2 1 d
C2 C 0.9262(4) -0.15192(15) 0.15022(13) Uani 0.0221(6) 2 1 d
C3 C 0.8509(4) -0.13603(14) 0.25992(13) Uani 0.0191(6) 2 1 d
C4 C 0.6383(4) -0.02965(14) 0.28009(13) Uani 0.0186(6) 2 1 d
C5 C 0.5660(4) -0.01269(14) 0.38963(13) Uani 0.0174(6) 2 1 d
C6 C 0.3563(4) 0.09393(14) 0.40857(13) Uani 0.0183(5) 2 1 d
C7 C 0.7127(4) -0.10892(14) 0.48345(13) Uani 0.0178(6) 2 1 d
C8 C 0.9266(4) -0.21603(14) 0.46200(13) Uani 0.0182(6) 2 1 d
C9 C 0.9977(4) -0.23161(14) 0.35434(13) Uani 0.0184(6) 2 1 d
C10 C 1.2126(4) -0.34018(14) 0.33332(14) Uani 0.0220(6) 2 1 d
C11 C 1.2783(5) -0.35083(15) 0.22699(14) Uani 0.0250(6) 2 1 d
C12 C 0.4798(5) 0.06399(15) 0.18599(13) Uani 0.0213(6) 2 1 d
C13 C 1.0813(5) -0.31183(15) 0.55613(14) Uani 0.0215(6) 2 1 d
H1c1 H 1.184035 -0.264021 0.059786 Uiso 0.0295 2 1 d
H1c2 H 0.8288 -0.088757 0.086709 Uiso 0.0265 2 1 d
H1c6 H 0.258105 0.158085 0.345874 Uiso 0.022 2 1 d
H1c10 H 1.310573 -0.405771 0.395005 Uiso 0.0264 2 1 d
H1c11 H 1.423852 -0.423682 0.214068 Uiso 0.03 2 1 d

loop_
_atom_site_aniso_label
_atom_site_aniso_type_symbol
_atom_site_aniso_U_11
_atom_site_aniso_U_22
_atom_site_aniso_U_33
_atom_site_aniso_U_12
_atom_site_aniso_U_13
_atom_site_aniso_U_23
N1 N 0.0301(9) 0.0331(9) 0.0268(9) 0.0026(8) -0.0038(7) -0.0023(7)
N2 N 0.0308(9) 0.0283(8) 0.0324(9) -0.0002(7) -0.0062(7) 0.0014(7)
C1 C 0.0235(10) 0.0262(9) 0.0241(10) -0.0047(8) -0.0016(8) -0.0056(8)
C2 C 0.0206(9) 0.0233(9) 0.0214(9) -0.0041(8) -0.0033(7) -0.0027(7)
C3 C 0.0144(9) 0.0203(9) 0.0222(9) -0.0049(7) -0.0041(7) -0.0026(7)
C4 C 0.0139(9) 0.0198(9) 0.0210(9) -0.0056(7) -0.0048(7) -0.0001(7)
C5 C 0.0127(9) 0.0202(9) 0.0199(9) -0.0068(7) -0.0020(7) -0.0031(7)
C6 C 0.0149(8) 0.0175(8) 0.0206(9) -0.0040(7) -0.0050(7) 0.0010(7)
C7 C 0.0136(9) 0.0156(8) 0.0221(9) -0.0054(7) -0.0048(7) 0.0019(7)
C8 C 0.0130(9) 0.0169(8) 0.0229(9) -0.0052(7) -0.0035(7) 0.0005(7)
C9 C 0.0127(9) 0.0191(8) 0.0227(9) -0.0053(7) -0.0038(7) -0.0019(7)
C10 C 0.0168(9) 0.0192(9) 0.0289(10) -0.0039(7) -0.0055(7) -0.0022(7)
C11 C 0.0184(9) 0.0234(9) 0.0333(11) -0.0020(8) -0.0020(8) -0.0076(8)
C12 C 0.0194(10) 0.0233(9) 0.0208(9) -0.0031(8) -0.0013(8) -0.0044(7)
C13 C 0.0194(10) 0.0214(9) 0.0242(9) -0.0038(8) -0.0018(8) -0.0055(8)

loop_
_atom_type_symbol
_atom_type_scat_dispersion_real
_atom_type_scat_dispersion_imag
_atom_type_scat_source
C 0.0033 0.0016 'International Tables Vol C tables 4.2.6.8 and 6.1.1.1'
H 0.0000 0.0000 'International Tables Vol C tables 4.2.6.8 and 6.1.1.1'
N 0.0061 0.0033 'International Tables Vol C tables 4.2.6.8 and 6.1.1.1'

loop_
_geom_angle_atom_site_label_1
_geom_angle_atom_site_label_2
_geom_angle_atom_site_label_3
_geom_angle_site_symmetry_1
_geom_angle_site_symmetry_3
_geom_angle
C2 C1 C11 . . 120.97(16)
C2 C1 H1c1 . . 119.52
C11 C1 H1c1 . . 119.52
C1 C2 C3 . . 120.58(14)
C1 C2 H1c2 . . 119.71
C3 C2 H1c2 . . 119.71
C2 C3 C4 . . 122.47(13)
C2 C3 C9 . . 119.11(14)
C4 C3 C9 . . 118.42(15)
C3 C4 C5 . . 122.66(13)
C3 C4 C12 . . 118.49(15)
C5 C4 C12 . . 118.83(14)
C4 C5 C6 . . 122.13(13)
C4 C5 C7 . . 118.51(14)
C6 C5 C7 . . 119.36(15)
C5 C6 C7 . 2_656 121.39(13)
C5 C6 H1c6 . . 119.31
C7 C6 H1c6 2_656 . 119.31
C5 C7 C6 . 2_656 119.25(14)
C5 C7 C8 . . 118.30(15)
C6 C7 C8 2_656 . 122.45(13)
C7 C8 C9 . . 122.82(13)
C7 C8 C13 . . 118.42(15)
C9 C8 C13 . . 118.75(14)
C3 C9 C8 . . 119.29(14)
C3 C9 C10 . . 118.19(15)
C8 C9 C10 . . 122.52(13)
C9 C10 C11 . . 120.52(13)
C9 C10 H1c10 . . 119.74
C11 C10 H1c10 . . 119.74
C1 C11 C10 . . 120.63(15)
C1 C11 H1c11 . . 119.68
C10 C11 H1c11 . . 119.68
N1 C12 C4 . . 178.29(18)
N2 C13 C8 . . 178.08(19)

loop_
_geom_bond_atom_site_label_1
_geom_bond_atom_site_label_2
_geom_bond_site_symmetry_2
_geom_bond_distance
N1 C12 . 1.1466(19)
N2 C13 . 1.141(2)
C1 C2 . 1.351(2)
C1 C11 . 1.422(2)
C1 H1c1 . 0.96
C2 C3 . 1.421(2)
C2 H1c2 . 0.96
C3 C4 . 1.408(2)
C3 C9 . 1.439(2)
C4 C5 . 1.422(2)
C4 C12 . 1.440(2)
C5 C6 . 1.400(2)
C5 C7 . 1.438(2)
C6 C7 2_656 1.394(2)
C6 H1c6 . 0.96
C7 C8 . 1.422(2)
C8 C9 . 1.393(2)
C8 C13 . 1.447(2)
C9 C10 . 1.435(2)
C10 C11 . 1.356(3)
C10 H1c10 . 0.96
C11 H1c11 . 0.96

loop_
_platon_squeeze_void_nr
_platon_squeeze_void_average_x
_platon_squeeze_void_average_y
_platon_squeeze_void_average_z
_platon_squeeze_void_volume
_platon_squeeze_void_count_electrons
_platon_squeeze_void_content
1 -0.068 0.000 0.000 87 39 ' '
